data_1576991
loop_
_publ_author_name
'Hidalgo, Nereida'
'Southwell, Kendal W.'
'Donnelly, Ryan S.'
'Mercado, Brandon Q.'
'Krajewski, Sebastian M.'
'Wang, Xiaoping'
'Holland, Patrick L.'

_publ_section_title
;
 Alkali metal cation effects for rapid C-H activation by iron(0)
 complexes.
;
_journal_issue 20
_journal_name_full 'Chemical science'
_journal_page_first 10061
_journal_page_last 10066
_journal_paper_doi 10.1039/d6sc01470d
_journal_volume 17
_journal_year 2026
_chemical_formula_moiety 'C70 H94 Fe2 K2 N4'
_chemical_formula_sum 'C70 H94 Fe2 K2 N4'
_chemical_formula_weight 1181.39
_space_group_crystal_system triclinic
_space_group_IT_number 2
_space_group_name_Hall '-P 1'
_space_group_name_H-M_alt 'P -1'
_atom_sites_solution_hydrogens mixed
_atom_sites_solution_primary dual
_audit_creation_date 2025-10-07
_audit_creation_method
;
Olex2 1.5
(compiled 2025.07.13 svn.rb7424aed for OlexSys, GUI svn.r7314)
;
_audit_update_record
;
2025-12-16 deposited with the CCDC.	2026-03-31 downloaded from the CCDC.
;
_cell_angle_alpha 66.048(3)
_cell_angle_beta 65.925(3)
_cell_angle_gamma 62.061(3)
_cell_formula_units_Z 1
_cell_length_a 12.3196(3)
_cell_length_b 12.4076(3)
_cell_length_c 13.5563(4)
_cell_measurement_reflns_used 20999
_cell_measurement_temperature 108.7(3)
_cell_measurement_theta_max 76.9130
_cell_measurement_theta_min 3.6950
_cell_volume 1611.03(9)
_computing_cell_refinement 'CrysAlisPro 1.171.44.85 (Rigaku OD, 2024)'
_computing_data_collection 'CrysAlisPro system (CCD 43.112a 64-bit (release 01-03-2024))'
_computing_data_reduction 'CrysAlisPro 1.171.44.85 (Rigaku OD, 2024)'
_computing_molecular_graphics 'Olex2 1.5 (Dolomanov et al., 2009)'
_computing_publication_material 'Olex2 1.5 (Dolomanov et al., 2009)'
_computing_structure_refinement 'SHELXL 2019/3 (Sheldrick, 2015)'
_computing_structure_solution 'SHELXT 2018/2 (Sheldrick, 2018)'
_diffrn_ambient_environment N~2~
_diffrn_ambient_temperature 108.7(3)
_diffrn_detector 'Hybrid Pixel Array Detector'
_diffrn_detector_area_resol_mean 10.0000
_diffrn_detector_type 'HyPix-Arc 100'
_diffrn_measured_fraction_theta_full 0.998
_diffrn_measured_fraction_theta_max 0.983
_diffrn_measurement_details
;
List of Runs (angles in degrees, time in seconds):

  # Type    Start    End  Width  t~exp~   \w     \q     \k     \f   Frames
#--------------------------------------------------------------------------
  1  \w    -11.00  44.00   0.50    0.64    --   46.24 -85.00  75.00  110
  2  \w    -77.00   7.00   0.50    0.64    --  -47.05  85.00-165.00  168
  3  \w   -134.00-101.00   0.50    2.56    --  -84.13 -85.00  75.00   66
  4  \w   -120.00 -16.00   0.50    2.56    --  -84.13  85.00-165.00  208
  5  \w     41.00 108.00   0.50    2.56    --  110.65 -85.00  75.00  134
  6  \w    115.00 140.00   0.50    2.56    --  110.65  85.00-165.00   50
  7  \w    -62.00 -23.00   0.50    0.64    --    0.00 132.00  54.16   78
  8  \w    -43.00 -17.00   0.50    0.64    --   16.00 132.00  54.16   52
  9  \w     -2.00  29.00   0.50    0.64    --   40.00  96.00   3.13   62
 10  \w   -122.00 -74.00   0.50    0.64    --  -47.05-125.00 120.00   96
 11  \w   -129.00 -63.00   0.50    0.64    --  -47.05 -19.00-180.00  132
 12  \w    -47.00  16.00   0.50    0.64    --  -47.05 -19.00-180.00  126
 13  \w      7.00  32.00   0.50    0.64    --   48.00  94.00-118.93   50
 14  \w      8.00  33.00   0.50    0.64    --   48.00  92.00 144.75   50
 15  \w     16.00  41.00   0.50    0.64    --   52.00  85.00  38.25   50
 16  \w     17.00  42.00   0.50    0.64    --   56.00  90.00-175.12   50
 17  \w     17.00  42.00   0.50    0.64    --   56.00  90.00  54.05   50
 18  \w     17.00  43.00   0.50    0.64    --   56.00  90.00-103.71   52
 19  \w     17.00  42.00   0.50    0.64    --   56.00  90.00  99.05   50
 20  \w     17.00  42.00   0.50    0.64    --   56.00  90.00 -43.86   50
 21  \w    -54.00 -29.00   0.50    0.64    --  -60.00 -77.00 120.78   50
 22  \w   -108.00 -83.00   0.50    0.64    --  -60.00 -77.00 120.78   50
 23  \w     35.00  82.00   0.50    0.64    --   64.00  75.00  43.25   94
 24  \w     34.00  70.00   0.50    0.64    --   64.00  76.00 -37.08   72
 25  \w    114.00 139.00   0.50    0.64    --   68.00  77.00  76.37   50
 26  \w     37.00  88.00   0.50    0.64    --   68.00  77.00  76.37  102
 27  \w     99.00 124.00   0.50    0.64    --   68.00  76.00-105.41   50
 28  \w     39.00  65.00   0.50    0.64    --   68.00  76.00-105.41   52
 29  \w     40.00  79.00   0.50    0.64    --   68.00  77.00 100.94   78
 30  \w    -78.00 -44.00   0.50    0.64    --  -72.00 -73.00  88.81   68
 31  \w    -71.00 -45.00   0.50    0.64    --  -76.00 -77.00-174.68   52
 32  \w    -80.00 -49.00   0.50    0.64    --  -76.00 -69.00 107.49   62
 33  \w    -81.00 -46.00   0.50    0.64    --  -76.00 -77.00 155.98   70
 34  \w   -143.00-117.00   0.50    0.64    --  -76.00 -77.00-174.68   52
 35  \w    -72.00 -46.00   0.50    0.64    --  -76.00 -76.00 -26.60   52
 36  \w    -81.00 -53.00   0.50    0.64    --  -80.00 -73.00 -64.12   56
 37  \w    -79.00 -53.00   0.50    0.64    --  -80.00 -71.00-100.55   52
 38  \w   -151.00-125.00   0.50    0.64    --  -80.00 -76.00   5.32   52
 39  \w    -75.00 -49.00   0.50    0.64    --  -80.00 -76.00   5.32   52
 40  \w    -78.00 -52.00   0.50    0.64    --  -80.00 -73.00-149.34   52
 41  \w    -82.00 -49.00   0.50    0.64    --  -80.00 -77.00-116.37   66
 42  \w    -81.00 -55.00   0.50    2.56    --  -84.13 -77.00 150.00   52
 43  \w   -101.00 -35.00   0.50    2.56    --  -84.13  77.00  60.00  132
 44  \w   -102.00 -40.00   0.50    2.56    --  -84.13  77.00   0.00  124
 45  \w    -78.00 -53.00   0.50    2.56    --  -84.13 -77.00   0.00   50
 46  \w    -82.00 -56.00   0.50    2.56    --  -84.13 -77.00 -30.00   52
 47  \w    -87.00 -58.00   0.50    2.56    --  -88.00 -74.00 -72.72   58
 48  \w    -91.00 -57.00   0.50    2.56    --  -88.00 -77.00-172.97   68
 49  \w    -91.00 -62.00   0.50    2.56    --  -92.25 -76.00  80.61   58
 50  \w   -147.00-122.00   0.50    2.56    --  -92.25 -70.00  20.59   50
 51  \w    -90.00 -64.00   0.50    2.56    --  -92.25 -76.00 -77.11   52
 52  \w   -160.00 -95.00   0.50    2.56    --  -92.25 -76.00 -77.11  130
 53  \w    -96.00 -66.00   0.50    2.56    --  -92.25 -71.00 -47.05   60
 54  \w   -149.00-123.00   0.50    2.56    --  -92.25 -71.00 -47.05   52
 55  \w    -91.00 -65.00   0.50    2.56    --  -92.25 -69.00  55.34   52
 56  \w    -86.00 -61.00   0.50    2.56    --  -92.25 -77.00 102.24   50
 57  \w   -163.00-125.00   0.50    2.56    --  -92.25 -77.00 102.24   76
 58  \w   -163.00 -63.00   0.50    2.56    --  -92.25 -73.00-130.48  200
 59  \w   -164.00 -65.00   0.50    2.56    --  -92.25 -69.00 169.28  198
 60  \w   -116.00 -65.00   0.50    2.56    --  -92.25 -70.00  20.59  102
 61  \w   -164.00 -64.00   0.50    2.56    --  -92.25 -71.00 -17.50  200
 62  \w    -91.00 -65.00   0.50    2.56    --  -92.25 -71.00  41.01   52
 63  \w   -160.00 -61.00   0.50    2.56    --  -92.25 -77.00 123.36  198
 64  \w     87.00 136.00   0.50    2.56    --  110.65  61.00 -90.00   98
 65  \w     85.00 174.00   0.50    2.56    --  110.65  77.00  90.00  178
 66  \w     76.00 104.00   0.50    2.56    --  110.65 -95.00 -60.00   56
 67  \w     39.00  70.00   0.50    2.56    --  110.65 -95.00 -60.00   62
 68  \w     86.00 113.00   0.50    2.56    --  110.65  61.00 -30.00   54
 69  \w     80.00 105.00   0.50    2.56    --  110.65 -95.00-150.00   50
 70  \w     37.00  75.00   0.50    2.56    --  110.65 -95.00-150.00   76
 71  \w     80.00 174.00   0.50    2.56    --  110.65  77.00 -90.00  188
 72  \w     80.00 110.00   0.50    2.56    --  110.65  77.00 -30.00   60
 73  \w     36.00  71.00   0.50    2.56    --  110.65 -61.00 -30.00   70
 74  \w     38.00  79.00   0.50    2.56    --  110.65 -95.00  60.00   82
 75  \w    112.00 162.00   0.50    2.56    --  110.65  77.00  60.00  100
 76  \w     49.00 103.00   0.50    2.56    --  110.65 -95.00 -90.00  108
 77  \w     80.00 107.00   0.50    2.56    --  110.65  77.00  60.00   54
 78  \w    118.00 177.00   0.50    2.56    --  110.65  77.00 150.00  118
 79  \w     80.00 112.00   0.50    2.56    --  110.65  77.00 150.00   64
 80  \w     81.00 164.00   0.50    2.56    --  110.65  77.00 120.00  166
 81  \w     81.00 166.00   0.50    2.56    --  110.65  77.00   0.00  170
 82  \w     80.00 177.00   0.50    2.56    --  110.65  77.00-150.00  194
 83  \w    100.00 148.00   0.50    2.56    --  110.65  61.00   0.00   96
 84  \w     88.00 174.00   0.50    2.56    --  110.65  61.00-120.00  172
 85  \w     81.00 161.00   0.50    2.56    --  110.65  77.00  30.00  160
 86  \w     73.00 105.00   0.50    2.56    --  110.65 -95.00-180.00   64
 87  \w    134.00 178.00   0.50    2.56    --  110.65  61.00-180.00   88
 88  \w     88.00 113.00   0.50    2.56    --  110.65  61.00-180.00   50
 89  \w     80.00 123.00   0.50    2.56    --  110.65  77.00-180.00   86
 90  \w     40.00 102.00   0.50    2.56    --  110.65 -95.00 150.00  124
 91  \w     62.00 105.00   0.50    2.56    --  110.65 -95.00  30.00   86
 92  \w     45.00 102.00   0.50    2.56    --  110.65 -95.00 120.00  114
 93  \w     38.00  69.00   0.50    2.56    --  110.65 -95.00-180.00   62
 94  \w     52.00 103.00   0.50    2.56    --  110.65 -95.00 -30.00  102
 95  \w     36.00  72.00   0.50    2.56    --  110.65 -61.00-150.00   72
 96  \w     81.00 107.00   0.50    2.56    --  110.65  77.00-120.00   52
 97  \w     90.00 126.00   0.50    2.56    --  110.65  61.00  90.00   72
 98  \w    127.00 164.00   0.50    2.56    --  110.65  61.00 -30.00   74
 99  \w     83.00 163.00   0.50    2.56    --  110.65  77.00 -60.00  160
;
_diffrn_measurement_device 'four-circle diffractometer'
_diffrn_measurement_device_type 'XtaLAB Synergy, Dualflex, HyPix-Arc 100'
_diffrn_measurement_method '\w scans'
_diffrn_orient_matrix_type 'CrysAlisPro convention (1999,Acta A55,543-557)'
_diffrn_orient_matrix_UB_11 0.1381619000
_diffrn_orient_matrix_UB_12 -0.0360639000
_diffrn_orient_matrix_UB_13 -0.0007595000
_diffrn_orient_matrix_UB_21 0.0318448000
_diffrn_orient_matrix_UB_22 -0.1357056000
_diffrn_orient_matrix_UB_23 -0.0002355000
_diffrn_orient_matrix_UB_31 0.0387674000
_diffrn_orient_matrix_UB_32 0.0392986000
_diffrn_orient_matrix_UB_33 -0.1291313000
_diffrn_radiation_monochromator mirror
_diffrn_radiation_probe x-ray
_diffrn_radiation_type 'Cu K\a'
_diffrn_radiation_wavelength 1.54184
_diffrn_reflns_av_R_equivalents 0.0670
_diffrn_reflns_av_unetI/netI 0.0348
_diffrn_reflns_Laue_measured_fraction_full 0.998
_diffrn_reflns_Laue_measured_fraction_max 0.983
_diffrn_reflns_limit_h_max 15
_diffrn_reflns_limit_h_min -15
_diffrn_reflns_limit_k_max 15
_diffrn_reflns_limit_k_min -15
_diffrn_reflns_limit_l_max 16
_diffrn_reflns_limit_l_min -17
_diffrn_reflns_number 45957
_diffrn_reflns_point_group_measured_fraction_full 0.998
_diffrn_reflns_point_group_measured_fraction_max 0.983
_diffrn_reflns_theta_full 67.684
_diffrn_reflns_theta_max 79.000
_diffrn_reflns_theta_min 3.705
_diffrn_source 'micro-focus sealed X-ray tube'
_diffrn_source_type 'PhotonJet (Cu) X-ray Source'
_exptl_absorpt_coefficient_mu 5.080
_exptl_absorpt_correction_T_max 1.00000
_exptl_absorpt_correction_T_min 0.45709
_exptl_absorpt_correction_type multi-scan
_exptl_absorpt_process_details
;
CrysAlisPro 1.171.44.85 (Rigaku Oxford Diffraction, 2024)
Empirical absorption correction using spherical harmonics,
implemented in SCALE3 ABSPACK scaling algorithm.
;
_exptl_crystal_colour red
_exptl_crystal_colour_primary red
_exptl_crystal_density_diffrn 1.218
_exptl_crystal_description plate
_exptl_crystal_F_000 632
_exptl_crystal_size_max 0.16
_exptl_crystal_size_mid 0.1
_exptl_crystal_size_min 0.02
_refine_diff_density_max 0.974
_refine_diff_density_min -0.595
_refine_diff_density_rms 0.113
_refine_ls_extinction_coef 0.0025(4)
_refine_ls_extinction_expression Fc^*^=kFc[1+0.001xFc^2^\l^3^/sin(2\q)]^-1/4^
_refine_ls_extinction_method 'SHELXL-2019/2 (Sheldrick 2019)'
_refine_ls_goodness_of_fit_ref 1.119
_refine_ls_hydrogen_treatment mixed
_refine_ls_matrix_type full
_refine_ls_number_parameters 367
_refine_ls_number_reflns 6833
_refine_ls_number_restraints 0
_refine_ls_restrained_S_all 1.119
_refine_ls_R_factor_all 0.0893
_refine_ls_R_factor_gt 0.0879
_refine_ls_shift/su_max 0.001
_refine_ls_shift/su_mean 0.000
_refine_ls_structure_factor_coef Fsqd
_refine_ls_weighting_details 'w=1/[\s^2^(Fo^2^)+(0.0498P)^2^+12.5967P] where P=(Fo^2^+2Fc^2^)/3'
_refine_ls_weighting_scheme calc
_refine_ls_wR_factor_gt 0.2368
_refine_ls_wR_factor_ref 0.2375
_reflns_Friedel_coverage 0.000
_reflns_number_gt 6612
_reflns_number_total 6833
_reflns_threshold_expression 'I > 2\s(I)'
_cod_data_source_file d6sc01470d2.cif
_cod_data_source_block syn-24078
_cod_depositor_comments 'Adding full bibliography for 1576987--1576994.cif.'
_cod_original_cell_volume 1611.03(10)
_cod_database_code 1576991
_shelx_shelxl_version_number 2019/3
_chemical_oxdiff_formula 'C H Fe N K'
_shelx_space_group_comment
;
The symmetry employed for this shelxl refinement is uniquely defined
by the following loop, which should always be used as a source of
symmetry information in preference to the above space-group names.
They are only intended as comments.
;
_shelx_estimated_absorpt_t_max 0.905
_shelx_estimated_absorpt_t_min 0.497
_diffrn_oxdiff_digest_od_ed
;

;
_olex2_refinement_description
;
1. Fixed Uiso
 At 1.2 times of:
  All C(H) groups
 At 1.5 times of:
  All C(H,H,H) groups
2.a Ternary CH refined with riding coordinates:
 C18(H18), C21(H21), C30(H30), C33(H33)
2.b Aromatic/amide H refined with riding coordinates:
 C2(H2), C7(H7), C8(H8), C9(H9), C10(H10), C11(H11), C14(H14), C15(H15),
 C16(H16), C26(H26), C27(H27), C28(H28)
2.c Idealised Me refined as rotating group:
 C4(H4A,H4B,H4C), C5(H5A,H5B,H5C), C19(H19A,H19B,H19C), C20(H20A,H20B,H20C),
 C22(H22A,H22B,H22C), C23(H23A,H23B,H23C), C31(H31A,H31B,H31C), C32(H32A,H32B,
 H32C), C34(H34A,H34B,H34C), C35(H35A,H35B,H35C)
;
_olex2_submission_special_instructions 'No special instructions were received'
_oxdiff_exptl_absorpt_empirical_details
;
Empirical correction (ABSPACK) includes:
- Absorption correction using spherical harmonics
- Frame scaling
;
_oxdiff_exptl_absorpt_empirical_full_max 1.838
_oxdiff_exptl_absorpt_empirical_full_min 0.579

loop_
_space_group_symop_operation_xyz
'x, y, z'
'-x, -y, -z'

loop_
_atom_site_label
_atom_site_type_symbol
_atom_site_fract_x
_atom_site_fract_y
_atom_site_fract_z
_atom_site_U_iso_or_equiv
_atom_site_adp_type
_atom_site_occupancy
_atom_site_site_symmetry_order
_atom_site_calc_flag
_atom_site_refinement_flags_posn
_atom_site_refinement_flags_adp
_atom_site_refinement_flags_occupancy
_atom_site_disorder_assembly
_atom_site_disorder_group
Fe1 Fe 0.32790(8) 0.50392(8) 0.21030(7) 0.0253(3) Uani 1 1 d . . . . .
H H 0.462(5) 0.486(5) 0.130(5) 0.022(14) Uiso 1 1 d . . . . .
K1 K 0.42859(14) 0.71028(12) -0.03534(10) 0.0378(3) Uani 1 1 d . . . . .
N1 N 0.2782(4) 0.6150(4) 0.3094(4) 0.0262(9) Uani 1 1 d . . . . .
N2 N 0.3216(4) 0.3529(4) 0.3436(4) 0.0260(9) Uani 1 1 d . . . . .
C1 C 0.2230(5) 0.5894(5) 0.4181(4) 0.0272(11) Uani 1 1 d . . . . .
C2 C 0.2081(5) 0.4727(5) 0.4812(4) 0.0285(11) Uani 1 1 d . . . . .
H2 H 0.156260 0.469128 0.556156 0.034 Uiso 1 1 calc R U . . .
C3 C 0.2595(5) 0.3602(5) 0.4487(4) 0.0277(11) Uani 1 1 d . . . . .
C4 C 0.1743(6) 0.6854(6) 0.4830(5) 0.0355(13) Uani 1 1 d . . . . .
H4A H 0.212515 0.750136 0.438782 0.053 Uiso 1 1 calc R U . . .
H4B H 0.197525 0.642579 0.554125 0.053 Uiso 1 1 calc R U . . .
H4C H 0.081203 0.725416 0.498089 0.053 Uiso 1 1 calc R U . . .
C5 C 0.2430(7) 0.2432(6) 0.5385(5) 0.0400(15) Uani 1 1 d . . . . .
H5A H 0.231490 0.191908 0.507038 0.060 Uiso 1 1 calc R U . . .
H5B H 0.167912 0.267776 0.600176 0.060 Uiso 1 1 calc R U . . .
H5C H 0.318972 0.193695 0.566605 0.060 Uiso 1 1 calc R U . . .
C6 C 0.1824(6) 0.5739(6) 0.1367(5) 0.0318(12) Uani 1 1 d . . . . .
C7 C 0.0604(6) 0.5830(6) 0.2102(5) 0.0370(14) Uani 1 1 d . . . . .
H7 H 0.051422 0.558671 0.288388 0.044 Uiso 1 1 calc R U . . .
C8 C -0.0475(7) 0.6252(8) 0.1756(6) 0.0465(16) Uani 1 1 d . . . . .
H8 H -0.127729 0.629259 0.228941 0.056 Uiso 1 1 calc R U . . .
C9 C -0.0364(8) 0.6614(9) 0.0619(6) 0.0540(19) Uani 1 1 d . . . . .
H9 H -0.109620 0.691670 0.036620 0.065 Uiso 1 1 calc R U . . .
C10 C 0.0820(7) 0.6535(8) -0.0153(6) 0.0496(18) Uani 1 1 d . . . . .
H10 H 0.090193 0.677305 -0.093278 0.060 Uiso 1 1 calc R U . . .
C11 C 0.1885(6) 0.6105(6) 0.0226(5) 0.0373(14) Uani 1 1 d . . . . .
H11 H 0.268649 0.605677 -0.031068 0.045 Uiso 1 1 calc R U . . .
C12 C 0.3015(6) 0.7293(5) 0.2424(5) 0.0287(11) Uani 1 1 d . . . . .
C13 C 0.2056(6) 0.8383(5) 0.1982(5) 0.0300(12) Uani 1 1 d . . . . .
C14 C 0.2421(6) 0.9376(6) 0.1155(5) 0.0329(12) Uani 1 1 d . . . . .
H14 H 0.179330 1.010458 0.083634 0.039 Uiso 1 1 calc R U . . .
C15 C 0.3643(6) 0.9335(6) 0.0792(5) 0.0362(13) Uani 1 1 d . . . . .
H15 H 0.386460 1.001421 0.021623 0.043 Uiso 1 1 calc R U . . .
C16 C 0.4574(6) 0.8275(6) 0.1280(5) 0.0344(13) Uani 1 1 d . . . . .
H16 H 0.541706 0.826392 0.104753 0.041 Uiso 1 1 calc R U . . .
C17 C 0.4293(6) 0.7246(5) 0.2089(5) 0.0294(12) Uani 1 1 d . . . . .
C18 C 0.0658(6) 0.8544(6) 0.2402(5) 0.0333(12) Uani 1 1 d . . . . .
H18 H 0.058337 0.771205 0.289780 0.040 Uiso 1 1 calc R U . . .
C19 C 0.0072(7) 0.8967(7) 0.1437(6) 0.0450(16) Uani 1 1 d . . . . .
H19A H 0.005711 0.982062 0.098727 0.067 Uiso 1 1 calc R U . . .
H19B H -0.080092 0.897180 0.174588 0.067 Uiso 1 1 calc R U . . .
H19C H 0.058596 0.837917 0.096419 0.067 Uiso 1 1 calc R U . . .
C20 C -0.0090(6) 0.9508(6) 0.3085(6) 0.0409(15) Uani 1 1 d . . . . .
H20A H 0.032872 0.928500 0.365671 0.061 Uiso 1 1 calc R U . . .
H20B H -0.096018 0.951094 0.344977 0.061 Uiso 1 1 calc R U . . .
H20C H -0.011873 1.035123 0.258927 0.061 Uiso 1 1 calc R U . . .
C21 C 0.5292(6) 0.6154(6) 0.2623(5) 0.0325(12) Uani 1 1 d . . . . .
H21 H 0.508561 0.537929 0.286940 0.039 Uiso 1 1 calc R U . . .
C22 C 0.5249(8) 0.6393(8) 0.3683(6) 0.0511(18) Uani 1 1 d . . . . .
H22A H 0.542356 0.716472 0.346474 0.077 Uiso 1 1 calc R U . . .
H22B H 0.589541 0.567262 0.403775 0.077 Uiso 1 1 calc R U . . .
H22C H 0.440240 0.649311 0.421341 0.077 Uiso 1 1 calc R U . . .
C23 C 0.6627(7) 0.5892(7) 0.1870(6) 0.0468(16) Uani 1 1 d . . . . .
H23A H 0.665239 0.581821 0.116770 0.070 Uiso 1 1 calc R U . . .
H23B H 0.720298 0.509828 0.224204 0.070 Uiso 1 1 calc R U . . .
H23C H 0.689803 0.658659 0.170975 0.070 Uiso 1 1 calc R U . . .
C24 C 0.3981(5) 0.2351(5) 0.3153(4) 0.0266(11) Uani 1 1 d . . . . .
C25 C 0.5250(6) 0.1743(5) 0.3244(5) 0.0293(12) Uani 1 1 d . . . . .
C26 C 0.6062(6) 0.0717(6) 0.2795(5) 0.0334(13) Uani 1 1 d . . . . .
H26 H 0.692529 0.033123 0.282308 0.040 Uiso 1 1 calc R U . . .
C27 C 0.5650(6) 0.0239(6) 0.2308(5) 0.0356(13) Uani 1 1 d . . . . .
H27 H 0.622054 -0.046245 0.200487 0.043 Uiso 1 1 calc R U . . .
C28 C 0.4376(6) 0.0810(6) 0.2272(5) 0.0338(13) Uani 1 1 d . . . . .
H28 H 0.408083 0.048097 0.194984 0.041 Uiso 1 1 calc R U . . .
C29 C 0.3535(6) 0.1849(5) 0.2697(4) 0.0274(11) Uani 1 1 d . . . . .
C30 C 0.5742(6) 0.2212(6) 0.3792(5) 0.0306(12) Uani 1 1 d . . . . .
H30 H 0.502714 0.293711 0.408031 0.037 Uiso 1 1 calc R U . . .
C31 C 0.6211(7) 0.1137(6) 0.4791(5) 0.0376(14) Uani 1 1 d . . . . .
H31A H 0.550664 0.086431 0.533317 0.056 Uiso 1 1 calc R U . . .
H31B H 0.651148 0.144565 0.515413 0.056 Uiso 1 1 calc R U . . .
H31C H 0.691201 0.041971 0.451862 0.056 Uiso 1 1 calc R U . . .
C32 C 0.6827(6) 0.2655(6) 0.2972(5) 0.0379(14) Uani 1 1 d . . . . .
H32A H 0.753126 0.195338 0.267859 0.057 Uiso 1 1 calc R U . . .
H32B H 0.712457 0.294071 0.335695 0.057 Uiso 1 1 calc R U . . .
H32C H 0.652585 0.335599 0.235154 0.057 Uiso 1 1 calc R U . . .
C33 C 0.2144(6) 0.2391(6) 0.2672(5) 0.0340(13) Uani 1 1 d . . . . .
H33 H 0.167778 0.313970 0.298869 0.041 Uiso 1 1 calc R U . . .
C34 C 0.2018(8) 0.2831(7) 0.1471(6) 0.0459(16) Uani 1 1 d . . . . .
H34A H 0.235344 0.351235 0.102154 0.069 Uiso 1 1 calc R U . . .
H34B H 0.111759 0.314148 0.149525 0.069 Uiso 1 1 calc R U . . .
H34C H 0.250396 0.211805 0.113226 0.069 Uiso 1 1 calc R U . . .
C35 C 0.1519(7) 0.1414(7) 0.3397(6) 0.0445(15) Uani 1 1 d . . . . .
H35A H 0.200430 0.064547 0.313442 0.067 Uiso 1 1 calc R U . . .
H35B H 0.064245 0.175838 0.334406 0.067 Uiso 1 1 calc R U . . .
H35C H 0.150977 0.120875 0.417786 0.067 Uiso 1 1 calc R U . . .

loop_
_atom_site_aniso_label
_atom_site_aniso_U_11
_atom_site_aniso_U_22
_atom_site_aniso_U_33
_atom_site_aniso_U_23
_atom_site_aniso_U_13
_atom_site_aniso_U_12
Fe1 0.0343(5) 0.0272(4) 0.0168(4) -0.0044(3) -0.0083(3) -0.0132(4)
K1 0.0537(8) 0.0347(7) 0.0252(6) -0.0061(5) -0.0095(5) -0.0186(6)
N1 0.031(2) 0.027(2) 0.021(2) -0.0055(18) -0.0079(18) -0.0109(19)
N2 0.035(2) 0.025(2) 0.020(2) -0.0055(17) -0.0106(18) -0.0105(19)
C1 0.028(3) 0.032(3) 0.021(3) -0.011(2) -0.005(2) -0.008(2)
C2 0.033(3) 0.031(3) 0.018(2) -0.007(2) -0.005(2) -0.009(2)
C3 0.034(3) 0.029(3) 0.020(3) -0.003(2) -0.008(2) -0.014(2)
C4 0.049(4) 0.034(3) 0.022(3) -0.011(2) -0.008(3) -0.013(3)
C5 0.061(4) 0.031(3) 0.024(3) -0.004(2) -0.005(3) -0.021(3)
C6 0.039(3) 0.035(3) 0.028(3) -0.007(2) -0.016(2) -0.014(3)
C7 0.049(4) 0.043(3) 0.027(3) -0.007(3) -0.014(3) -0.023(3)
C8 0.042(4) 0.068(5) 0.039(4) -0.017(3) -0.007(3) -0.028(4)
C9 0.052(4) 0.088(6) 0.037(4) -0.016(4) -0.017(3) -0.033(4)
C10 0.052(4) 0.072(5) 0.036(4) -0.009(3) -0.020(3) -0.028(4)
C11 0.044(3) 0.052(4) 0.025(3) -0.011(3) -0.010(3) -0.023(3)
C12 0.036(3) 0.028(3) 0.025(3) -0.009(2) -0.007(2) -0.013(2)
C13 0.038(3) 0.032(3) 0.024(3) -0.010(2) -0.010(2) -0.013(2)
C14 0.040(3) 0.030(3) 0.027(3) -0.005(2) -0.012(2) -0.011(3)
C15 0.052(4) 0.033(3) 0.025(3) -0.005(2) -0.007(3) -0.021(3)
C16 0.040(3) 0.038(3) 0.033(3) -0.010(3) -0.009(3) -0.020(3)
C17 0.037(3) 0.034(3) 0.024(3) -0.010(2) -0.007(2) -0.016(2)
C18 0.037(3) 0.030(3) 0.031(3) -0.003(2) -0.013(2) -0.012(2)
C19 0.049(4) 0.044(4) 0.046(4) -0.002(3) -0.026(3) -0.017(3)
C20 0.037(3) 0.039(3) 0.036(3) -0.009(3) -0.010(3) -0.006(3)
C21 0.034(3) 0.032(3) 0.034(3) -0.010(2) -0.011(2) -0.012(2)
C22 0.056(4) 0.056(4) 0.043(4) -0.019(3) -0.026(3) -0.007(4)
C23 0.042(4) 0.047(4) 0.050(4) -0.012(3) -0.010(3) -0.018(3)
C24 0.036(3) 0.024(2) 0.019(2) -0.003(2) -0.009(2) -0.011(2)
C25 0.041(3) 0.025(3) 0.022(3) -0.005(2) -0.010(2) -0.011(2)
C26 0.039(3) 0.032(3) 0.028(3) -0.007(2) -0.011(2) -0.010(3)
C27 0.049(4) 0.028(3) 0.027(3) -0.011(2) -0.007(3) -0.011(3)
C28 0.050(4) 0.033(3) 0.023(3) -0.009(2) -0.009(2) -0.018(3)
C29 0.037(3) 0.028(3) 0.016(2) -0.005(2) -0.007(2) -0.012(2)
C30 0.038(3) 0.033(3) 0.026(3) -0.008(2) -0.013(2) -0.013(2)
C31 0.048(4) 0.041(3) 0.027(3) -0.007(3) -0.015(3) -0.016(3)
C32 0.043(3) 0.036(3) 0.035(3) -0.004(3) -0.014(3) -0.016(3)
C33 0.041(3) 0.037(3) 0.029(3) -0.013(2) -0.016(3) -0.009(3)
C34 0.065(5) 0.048(4) 0.035(3) -0.011(3) -0.027(3) -0.017(3)
C35 0.048(4) 0.051(4) 0.044(4) -0.016(3) -0.012(3) -0.022(3)

loop_
_atom_type_symbol
_atom_type_description
_atom_type_scat_dispersion_real
_atom_type_scat_dispersion_imag
_atom_type_scat_source
C C 0.0181 0.0091 'International Tables Vol C Tables 4.2.6.8 and 6.1.1.4'
H H 0.0000 0.0000 'International Tables Vol C Tables 4.2.6.8 and 6.1.1.4'
Fe Fe -1.1336 3.1974 'International Tables Vol C Tables 4.2.6.8 and 6.1.1.4'
K K 0.3868 1.0657 'International Tables Vol C Tables 4.2.6.8 and 6.1.1.4'
N N 0.0311 0.0180 'International Tables Vol C Tables 4.2.6.8 and 6.1.1.4'

loop_
_geom_angle_atom_site_label_1
_geom_angle_atom_site_label_2
_geom_angle_atom_site_label_3
_geom_angle
_geom_angle_site_symmetry_1
_geom_angle_site_symmetry_3
_geom_angle_publ_flag
K1 Fe1 H 51(2) . . ?
K1 Fe1 H 42(2) 2_665 . ?
K1 Fe1 K1 77.60(4) . 2_665 ?
N1 Fe1 H 113(2) . . ?
N1 Fe1 K1 150.93(14) . 2_665 ?
N1 Fe1 K1 94.85(13) . . ?
N1 Fe1 C6 107.7(2) . . ?
N2 Fe1 H 113(2) . . ?
N2 Fe1 K1 163.83(14) . . ?
N2 Fe1 K1 89.51(13) . 2_665 ?
N2 Fe1 N1 91.75(18) . . ?
N2 Fe1 C6 113.3(2) . . ?
C6 Fe1 H 116(2) . . ?
C6 Fe1 K1 78.69(17) . . ?
C6 Fe1 K1 98.42(17) . 2_665 ?
Fe1 K1 H 25.5(12) . . ?
Fe1 K1 C14 84.82(10) . . ?
Fe1 K1 C24 149.31(10) . 2_665 ?
Fe1 K1 C25 148.04(10) . 2_665 ?
Fe1 K1 C29 156.26(10) . 2_665 ?
C11 K1 Fe1 54.56(11) . . ?
C11 K1 H 71.1(12) . . ?
C11 K1 C14 94.81(15) . . ?
C11 K1 C24 114.53(14) . 2_665 ?
C11 K1 C25 97.34(14) . 2_665 ?
C11 K1 C29 137.52(14) . 2_665 ?
C14 K1 H 103.0(12) . . ?
C15 K1 Fe1 96.63(11) . . ?
C15 K1 H 107.0(12) . . ?
C15 K1 C11 117.56(16) . . ?
C15 K1 C14 22.86(15) . . ?
C15 K1 C17 42.51(14) . . ?
C15 K1 C24 112.57(14) . 2_665 ?
C15 K1 C25 111.40(14) . 2_665 ?
C15 K1 C26 90.44(15) . 2_665 ?
C15 K1 C28 71.23(14) . 2_665 ?
C15 K1 C29 92.39(14) . 2_665 ?
C16 K1 Fe1 85.13(11) . . ?
C16 K1 H 87.5(12) . . ?
C16 K1 C11 125.51(15) . . ?
C16 K1 C14 41.09(15) . . ?
C16 K1 C15 24.48(16) . . ?
C16 K1 C17 23.86(14) . . ?
C16 K1 C24 117.80(14) . 2_665 ?
C16 K1 C25 126.58(15) . 2_665 ?
C16 K1 C26 109.95(15) . 2_665 ?
C16 K1 C27 86.59(15) . 2_665 ?
C16 K1 C28 79.30(15) . 2_665 ?
C16 K1 C29 94.46(14) . 2_665 ?
C17 K1 Fe1 61.45(10) . . ?
C17 K1 H 65.0(12) . . ?
C17 K1 C11 107.59(14) . . ?
C17 K1 C14 48.04(14) . . ?
C17 K1 C24 137.88(14) . 2_665 ?
C17 K1 C25 150.40(14) . 2_665 ?
C17 K1 C29 114.72(14) . 2_665 ?
C24 K1 H 128.6(12) 2_665 . ?
C24 K1 C14 125.86(13) 2_665 . ?
C24 K1 C25 23.49(13) 2_665 2_665 ?
C25 K1 H 140.8(12) 2_665 . ?
C25 K1 C14 115.46(14) 2_665 . ?
C26 K1 Fe1 152.85(12) 2_665 . ?
C26 K1 H 162.4(12) 2_665 . ?
C26 K1 C11 99.04(16) 2_665 . ?
C26 K1 C14 92.11(14) 2_665 . ?
C26 K1 C17 132.59(15) 2_665 . ?
C26 K1 C24 41.36(14) 2_665 2_665 ?
C26 K1 C25 23.38(13) 2_665 2_665 ?
C26 K1 C29 48.28(15) 2_665 2_665 ?
C27 K1 Fe1 160.57(12) 2_665 . ?
C27 K1 H 170.1(12) 2_665 . ?
C27 K1 C11 118.71(17) 2_665 . ?
C27 K1 C14 77.42(14) 2_665 . ?
C27 K1 C15 69.59(14) 2_665 . ?
C27 K1 C17 110.01(15) 2_665 . ?
C27 K1 C24 48.85(14) 2_665 2_665 ?
C27 K1 C25 41.83(13) 2_665 2_665 ?
C27 K1 C26 24.00(15) 2_665 2_665 ?
C27 K1 C28 24.30(16) 2_665 2_665 ?
C27 K1 C29 42.11(15) 2_665 2_665 ?
C28 K1 Fe1 163.40(11) 2_665 . ?
C28 K1 H 146.2(12) 2_665 . ?
C28 K1 C11 140.90(16) 2_665 . ?
C28 K1 C14 87.18(14) 2_665 . ?
C28 K1 C17 102.60(14) 2_665 . ?
C28 K1 C24 41.39(13) 2_665 2_665 ?
C28 K1 C25 48.24(14) 2_665 2_665 ?
C28 K1 C26 41.88(15) 2_665 2_665 ?
C28 K1 C29 23.49(13) 2_665 2_665 ?
C29 K1 H 130.8(12) 2_665 . ?
C29 K1 C14 110.30(14) 2_665 . ?
C29 K1 C24 23.45(13) 2_665 2_665 ?
C29 K1 C25 41.25(14) 2_665 2_665 ?
C1 N1 Fe1 124.6(4) . . ?
C1 N1 C12 125.3(5) . . ?
C12 N1 Fe1 109.9(3) . . ?
C3 N2 Fe1 124.2(4) . . ?
C3 N2 C24 122.7(5) . . ?
C24 N2 Fe1 113.0(3) . . ?
N1 C1 C2 122.9(5) . . ?
N1 C1 C4 121.0(5) . . ?
C2 C1 C4 116.0(5) . . ?
C1 C2 H2 115.5 . . ?
C1 C2 C3 129.0(5) . . ?
C3 C2 H2 115.5 . . ?
N2 C3 C2 123.2(5) . . ?
N2 C3 C5 119.2(5) . . ?
C2 C3 C5 117.6(5) . . ?
C1 C4 H4A 109.5 . . ?
C1 C4 H4B 109.5 . . ?
C1 C4 H4C 109.5 . . ?
H4A C4 H4B 109.5 . . ?
H4A C4 H4C 109.5 . . ?
H4B C4 H4C 109.5 . . ?
C3 C5 H5A 109.5 . . ?
C3 C5 H5B 109.5 . . ?
C3 C5 H5C 109.5 . . ?
H5A C5 H5B 109.5 . . ?
H5A C5 H5C 109.5 . . ?
H5B C5 H5C 109.5 . . ?
C7 C6 Fe1 116.2(4) . . ?
C11 C6 Fe1 129.0(5) . . ?
C11 C6 C7 114.8(5) . . ?
C6 C7 H7 118.0 . . ?
C8 C7 C6 124.0(6) . . ?
C8 C7 H7 118.0 . . ?
C7 C8 H8 120.6 . . ?
C7 C8 C9 118.9(7) . . ?
C9 C8 H8 120.6 . . ?
C8 C9 H9 120.0 . . ?
C8 C9 C10 120.0(7) . . ?
C10 C9 H9 120.0 . . ?
C9 C10 H10 120.2 . . ?
C9 C10 C11 119.5(6) . . ?
C11 C10 H10 120.2 . . ?
C6 C11 H11 118.6 . . ?
C10 C11 C6 122.8(6) . . ?
C10 C11 H11 118.6 . . ?
N1 C12 K1 106.7(3) . . ?
N1 C12 C17 117.6(5) . . ?
C13 C12 K1 82.7(3) . . ?
C13 C12 N1 121.1(5) . . ?
C13 C12 C17 120.8(5) . . ?
C17 C12 K1 73.8(3) . . ?
C12 C13 C18 123.1(5) . . ?
C14 C13 C12 117.8(5) . . ?
C14 C13 C18 119.1(5) . . ?
K1 C14 H14 116.2 . . ?
C13 C14 K1 83.2(3) . . ?
C13 C14 H14 118.8 . . ?
C15 C14 K1 72.2(4) . . ?
C15 C14 C13 122.4(6) . . ?
C15 C14 H14 118.8 . . ?
K1 C15 H15 108.9 . . ?
C14 C15 K1 84.9(4) . . ?
C14 C15 H15 120.4 . . ?
C14 C15 C16 119.3(6) . . ?
C16 C15 K1 76.2(3) . . ?
C16 C15 H15 120.4 . . ?
K1 C16 H16 109.6 . . ?
C15 C16 K1 79.3(3) . . ?
C15 C16 H16 119.1 . . ?
C17 C16 K1 81.8(3) . . ?
C17 C16 C15 121.8(6) . . ?
C17 C16 H16 119.1 . . ?
C12 C17 K1 82.4(3) . . ?
C12 C17 C21 121.7(5) . . ?
C16 C17 K1 74.3(3) . . ?
C16 C17 C12 117.8(5) . . ?
C16 C17 C21 120.4(5) . . ?
C21 C17 K1 115.2(3) . . ?
C13 C18 H18 108.5 . . ?
C13 C18 C19 112.2(5) . . ?
C13 C18 C20 109.9(5) . . ?
C19 C18 H18 108.5 . . ?
C20 C18 H18 108.5 . . ?
C20 C18 C19 109.2(5) . . ?
C18 C19 H19A 109.5 . . ?
C18 C19 H19B 109.5 . . ?
C18 C19 H19C 109.5 . . ?
H19A C19 H19B 109.5 . . ?
H19A C19 H19C 109.5 . . ?
H19B C19 H19C 109.5 . . ?
C18 C20 H20A 109.5 . . ?
C18 C20 H20B 109.5 . . ?
C18 C20 H20C 109.5 . . ?
H20A C20 H20B 109.5 . . ?
H20A C20 H20C 109.5 . . ?
H20B C20 H20C 109.5 . . ?
C17 C21 H21 108.0 . . ?
C17 C21 C22 109.6(5) . . ?
C17 C21 C23 114.6(5) . . ?
C22 C21 H21 108.0 . . ?
C23 C21 H21 108.0 . . ?
C23 C21 C22 108.5(6) . . ?
C21 C22 H22A 109.5 . . ?
C21 C22 H22B 109.5 . . ?
C21 C22 H22C 109.5 . . ?
H22A C22 H22B 109.5 . . ?
H22A C22 H22C 109.5 . . ?
H22B C22 H22C 109.5 . . ?
C21 C23 H23A 109.5 . . ?
C21 C23 H23B 109.5 . . ?
C21 C23 H23C 109.5 . . ?
H23A C23 H23B 109.5 . . ?
H23A C23 H23C 109.5 . . ?
H23B C23 H23C 109.5 . . ?
N2 C24 K1 109.6(3) . 2_665 ?
C25 C24 K1 78.5(3) . 2_665 ?
C25 C24 N2 118.7(5) . . ?
C29 C24 K1 77.6(3) . 2_665 ?
C29 C24 N2 121.2(5) . . ?
C29 C24 C25 119.8(5) . . ?
C24 C25 K1 78.0(3) . 2_665 ?
C24 C25 C30 121.4(5) . . ?
C26 C25 K1 73.2(3) . 2_665 ?
C26 C25 C24 118.8(5) . . ?
C26 C25 C30 119.9(5) . . ?
C30 C25 K1 117.7(3) . 2_665 ?
K1 C26 H26 111.9 2_665 . ?
C25 C26 K1 83.4(3) . 2_665 ?
C25 C26 H26 119.0 . . ?
C27 C26 K1 75.7(3) . 2_665 ?
C27 C26 C25 121.9(6) . . ?
C27 C26 H26 119.0 . . ?
K1 C27 H27 109.7 2_665 . ?
C26 C27 K1 80.3(4) . 2_665 ?
C26 C27 H27 120.6 . . ?
C26 C27 C28 118.7(5) . . ?
C28 C27 K1 79.9(3) . 2_665 ?
C28 C27 H27 120.6 . . ?
K1 C28 H28 112.4 2_665 . ?
C27 C28 K1 75.8(3) . 2_665 ?
C27 C28 H28 119.4 . . ?
C29 C28 K1 82.6(3) . 2_665 ?
C29 C28 C27 121.3(5) . . ?
C29 C28 H28 119.4 . . ?
C24 C29 K1 79.0(3) . 2_665 ?
C24 C29 C33 122.3(5) . . ?
C28 C29 K1 73.9(3) . 2_665 ?
C28 C29 C24 119.2(5) . . ?
C28 C29 C33 118.4(5) . . ?
C33 C29 K1 118.4(3) . 2_665 ?
C25 C30 H30 108.7 . . ?
C25 C30 C31 109.5(5) . . ?
C31 C30 H30 108.7 . . ?
C32 C30 C25 111.8(5) . . ?
C32 C30 H30 108.7 . . ?
C32 C30 C31 109.2(5) . . ?
C30 C31 H31A 109.5 . . ?
C30 C31 H31B 109.5 . . ?
C30 C31 H31C 109.5 . . ?
H31A C31 H31B 109.5 . . ?
H31A C31 H31C 109.5 . . ?
H31B C31 H31C 109.5 . . ?
C30 C32 H32A 109.5 . . ?
C30 C32 H32B 109.5 . . ?
C30 C32 H32C 109.5 . . ?
H32A C32 H32B 109.5 . . ?
H32A C32 H32C 109.5 . . ?
H32B C32 H32C 109.5 . . ?
C29 C33 H33 108.3 . . ?
C29 C33 C34 112.2(5) . . ?
C34 C33 H33 108.3 . . ?
C35 C33 C29 110.3(5) . . ?
C35 C33 H33 108.3 . . ?
C35 C33 C34 109.5(5) . . ?
C33 C34 H34A 109.5 . . ?
C33 C34 H34B 109.5 . . ?
C33 C34 H34C 109.5 . . ?
H34A C34 H34B 109.5 . . ?
H34A C34 H34C 109.5 . . ?
H34B C34 H34C 109.5 . . ?
C33 C35 H35A 109.5 . . ?
C33 C35 H35B 109.5 . . ?
C33 C35 H35C 109.5 . . ?
H35A C35 H35B 109.5 . . ?
H35A C35 H35C 109.5 . . ?
H35B C35 H35C 109.5 . . ?

loop_
_geom_bond_atom_site_label_1
_geom_bond_atom_site_label_2
_geom_bond_distance
_geom_bond_site_symmetry_2
_geom_bond_publ_flag
Fe1 H 1.53(6) . ?
Fe1 K1 3.6783(16) 2_665 ?
Fe1 K1 3.4448(15) . ?
Fe1 N1 2.030(5) . ?
Fe1 N2 2.014(4) . ?
Fe1 C6 2.064(6) . ?
K1 H 2.74(6) . ?
K1 C11 3.413(7) . ?
K1 C14 3.492(6) . ?
K1 C15 3.338(6) . ?
K1 C16 3.298(6) . ?
K1 C17 3.391(6) . ?
K1 C24 3.475(5) 2_665 ?
K1 C25 3.481(6) 2_665 ?
K1 C26 3.356(6) 2_665 ?
K1 C27 3.299(6) 2_665 ?
K1 C28 3.350(6) 2_665 ?
K1 C29 3.457(6) 2_665 ?
N1 C1 1.320(7) . ?
N1 C12 1.428(7) . ?
N2 C3 1.331(7) . ?
N2 C24 1.429(7) . ?
C1 C2 1.407(8) . ?
C1 C4 1.517(7) . ?
C2 H2 0.9500 . ?
C2 C3 1.410(8) . ?
C3 C5 1.507(8) . ?
C4 H4A 0.9800 . ?
C4 H4B 0.9800 . ?
C4 H4C 0.9800 . ?
C5 H5A 0.9800 . ?
C5 H5B 0.9800 . ?
C5 H5C 0.9800 . ?
C6 C7 1.405(9) . ?
C6 C11 1.404(8) . ?
C7 H7 0.9500 . ?
C7 C8 1.385(9) . ?
C8 H8 0.9500 . ?
C8 C9 1.386(10) . ?
C9 H9 0.9500 . ?
C9 C10 1.392(10) . ?
C10 H10 0.9500 . ?
C10 C11 1.392(9) . ?
C11 H11 0.9500 . ?
C12 C13 1.417(8) . ?
C12 C17 1.428(8) . ?
C13 C14 1.401(8) . ?
C13 C18 1.518(8) . ?
C14 H14 0.9500 . ?
C14 C15 1.362(9) . ?
C15 H15 0.9500 . ?
C15 C16 1.407(9) . ?
C16 H16 0.9500 . ?
C16 C17 1.385(8) . ?
C17 C21 1.498(8) . ?
C18 H18 1.0000 . ?
C18 C19 1.537(9) . ?
C18 C20 1.520(9) . ?
C19 H19A 0.9800 . ?
C19 H19B 0.9800 . ?
C19 H19C 0.9800 . ?
C20 H20A 0.9800 . ?
C20 H20B 0.9800 . ?
C20 H20C 0.9800 . ?
C21 H21 1.0000 . ?
C21 C22 1.557(9) . ?
C21 C23 1.500(9) . ?
C22 H22A 0.9800 . ?
C22 H22B 0.9800 . ?
C22 H22C 0.9800 . ?
C23 H23A 0.9800 . ?
C23 H23B 0.9800 . ?
C23 H23C 0.9800 . ?
C24 C25 1.416(8) . ?
C24 C29 1.409(8) . ?
C25 C26 1.390(8) . ?
C25 C30 1.518(8) . ?
C26 H26 0.9500 . ?
C26 C27 1.385(9) . ?
C27 H27 0.9500 . ?
C27 C28 1.400(9) . ?
C28 H28 0.9500 . ?
C28 C29 1.390(8) . ?
C29 C33 1.530(8) . ?
C30 H30 1.0000 . ?
C30 C31 1.548(8) . ?
C30 C32 1.518(8) . ?
C31 H31A 0.9800 . ?
C31 H31B 0.9800 . ?
C31 H31C 0.9800 . ?
C32 H32A 0.9800 . ?
C32 H32B 0.9800 . ?
C32 H32C 0.9800 . ?
C33 H33 1.0000 . ?
C33 C34 1.542(8) . ?
C33 C35 1.522(9) . ?
C34 H34A 0.9800 . ?
C34 H34B 0.9800 . ?
C34 H34C 0.9800 . ?
C35 H35A 0.9800 . ?
C35 H35B 0.9800 . ?
C35 H35C 0.9800 . ?

loop_
_geom_torsion_atom_site_label_1
_geom_torsion_atom_site_label_2
_geom_torsion_atom_site_label_3
_geom_torsion_atom_site_label_4
_geom_torsion
_geom_torsion_site_symmetry_1
_geom_torsion_site_symmetry_2
_geom_torsion_site_symmetry_3
_geom_torsion_site_symmetry_4
_geom_torsion_publ_flag
Fe1 N1 C1 C2 9.1(8) . . . . ?
Fe1 N1 C1 C4 -172.3(4) . . . . ?
Fe1 N1 C12 K1 -0.7(4) . . . . ?
Fe1 N1 C12 C13 90.8(5) . . . . ?
Fe1 N1 C12 C17 -80.8(5) . . . . ?
Fe1 N2 C3 C2 -10.6(8) . . . . ?
Fe1 N2 C3 C5 169.7(4) . . . . ?
Fe1 N2 C24 K1 6.0(4) . . . 2_665 ?
Fe1 N2 C24 C25 93.4(5) . . . . ?
Fe1 N2 C24 C29 -81.0(6) . . . . ?
Fe1 C6 C7 C8 -178.6(6) . . . . ?
Fe1 C6 C11 C10 178.4(6) . . . . ?
K1 C12 C13 C14 -62.1(5) . . . . ?
K1 C12 C13 C18 120.9(5) . . . . ?
K1 C12 C17 C16 67.7(5) . . . . ?
K1 C12 C17 C21 -115.0(5) . . . . ?
K1 C14 C15 C16 -71.1(5) . . . . ?
K1 C15 C16 C17 -73.3(5) . . . . ?
K1 C16 C17 C12 -72.3(5) . . . . ?
K1 C16 C17 C21 110.4(5) . . . . ?
K1 C17 C21 C22 175.8(4) . . . . ?
K1 C17 C21 C23 53.6(6) . . . . ?
K1 C24 C25 C26 -63.1(5) 2_665 . . . ?
K1 C24 C25 C30 115.3(5) 2_665 . . . ?
K1 C24 C29 C28 64.4(5) 2_665 . . . ?
K1 C24 C29 C33 -116.8(5) 2_665 . . . ?
K1 C25 C26 C27 -68.6(5) 2_665 . . . ?
K1 C25 C30 C31 -145.8(4) 2_665 . . . ?
K1 C25 C30 C32 -24.6(6) 2_665 . . . ?
K1 C26 C27 C28 -72.7(5) 2_665 . . . ?
K1 C27 C28 C29 -72.0(5) 2_665 . . . ?
K1 C28 C29 C24 -67.1(5) 2_665 . . . ?
K1 C28 C29 C33 114.0(5) 2_665 . . . ?
K1 C29 C33 C34 27.0(6) 2_665 . . . ?
K1 C29 C33 C35 149.3(4) 2_665 . . . ?
N1 C1 C2 C3 8.9(10) . . . . ?
N1 C12 C13 C14 -167.3(5) . . . . ?
N1 C12 C13 C18 15.7(8) . . . . ?
N1 C12 C17 K1 100.8(4) . . . . ?
N1 C12 C17 C16 168.5(5) . . . . ?
N1 C12 C17 C21 -14.2(8) . . . . ?
N2 C24 C25 K1 -106.2(4) . . . 2_665 ?
N2 C24 C25 C26 -169.3(5) . . . . ?
N2 C24 C25 C30 9.1(8) . . . . ?
N2 C24 C29 K1 105.6(5) . . . 2_665 ?
N2 C24 C29 C28 170.0(5) . . . . ?
N2 C24 C29 C33 -11.2(8) . . . . ?
C1 N1 C12 K1 -175.6(4) . . . . ?
C1 N1 C12 C13 -84.1(7) . . . . ?
C1 N1 C12 C17 104.3(6) . . . . ?
C1 C2 C3 N2 -8.1(10) . . . . ?
C1 C2 C3 C5 171.6(6) . . . . ?
C3 N2 C24 K1 -170.1(4) . . . 2_665 ?
C3 N2 C24 C25 -82.7(7) . . . . ?
C3 N2 C24 C29 102.8(6) . . . . ?
C4 C1 C2 C3 -169.8(6) . . . . ?
C6 C7 C8 C9 -0.2(11) . . . . ?
C7 C6 C11 C10 0.5(10) . . . . ?
C7 C8 C9 C10 0.8(12) . . . . ?
C8 C9 C10 C11 -0.8(13) . . . . ?
C9 C10 C11 C6 0.1(12) . . . . ?
C11 C6 C7 C8 -0.5(10) . . . . ?
C12 N1 C1 C2 -176.7(5) . . . . ?
C12 N1 C1 C4 1.9(8) . . . . ?
C12 C13 C14 K1 62.2(5) . . . . ?
C12 C13 C14 C15 -1.6(9) . . . . ?
C12 C13 C18 C19 -131.1(6) . . . . ?
C12 C13 C18 C20 107.2(6) . . . . ?
C12 C17 C21 C22 -87.4(7) . . . . ?
C12 C17 C21 C23 150.4(6) . . . . ?
C13 C12 C17 K1 -70.8(5) . . . . ?
C13 C12 C17 C16 -3.1(8) . . . . ?
C13 C12 C17 C21 174.2(5) . . . . ?
C13 C14 C15 K1 69.4(5) . . . . ?
C13 C14 C15 C16 -1.7(9) . . . . ?
C14 C13 C18 C19 51.9(7) . . . . ?
C14 C13 C18 C20 -69.8(7) . . . . ?
C14 C15 C16 K1 76.0(5) . . . . ?
C14 C15 C16 C17 2.7(9) . . . . ?
C15 C16 C17 K1 72.0(5) . . . . ?
C15 C16 C17 C12 -0.3(8) . . . . ?
C15 C16 C17 C21 -177.6(5) . . . . ?
C16 C17 C21 C22 89.8(7) . . . . ?
C16 C17 C21 C23 -32.3(8) . . . . ?
C17 C12 C13 C14 4.0(8) . . . . ?
C17 C12 C13 C18 -173.0(5) . . . . ?
C18 C13 C14 K1 -120.6(5) . . . . ?
C18 C13 C14 C15 175.5(6) . . . . ?
C24 N2 C3 C2 165.1(5) . . . . ?
C24 N2 C3 C5 -14.6(8) . . . . ?
C24 C25 C26 K1 65.6(5) . . . 2_665 ?
C24 C25 C26 C27 -2.9(9) . . . . ?
C24 C25 C30 C31 121.6(6) . . . . ?
C24 C25 C30 C32 -117.2(6) . . . . ?
C24 C29 C33 C34 121.8(6) . . . . ?
C24 C29 C33 C35 -115.8(6) . . . . ?
C25 C24 C29 K1 -68.8(5) . . . 2_665 ?
C25 C24 C29 C28 -4.4(8) . . . . ?
C25 C24 C29 C33 174.4(5) . . . . ?
C25 C26 C27 K1 72.6(5) . . . 2_665 ?
C25 C26 C27 C28 -0.1(9) . . . . ?
C26 C25 C30 C31 -60.0(7) . . . . ?
C26 C25 C30 C32 61.2(7) . . . . ?
C26 C27 C28 K1 73.0(5) . . . 2_665 ?
C26 C27 C28 C29 1.0(9) . . . . ?
C27 C28 C29 K1 68.4(5) . . . 2_665 ?
C27 C28 C29 C24 1.3(8) . . . . ?
C27 C28 C29 C33 -177.6(5) . . . . ?
C28 C29 C33 C34 -59.3(7) . . . . ?
C28 C29 C33 C35 63.1(7) . . . . ?
C29 C24 C25 K1 68.3(5) . . . 2_665 ?
C29 C24 C25 C26 5.2(8) . . . . ?
C29 C24 C25 C30 -176.4(5) . . . . ?
C30 C25 C26 K1 -112.8(5) . . . 2_665 ?
C30 C25 C26 C27 178.6(5) . . . . ?
